data_4131082
loop_
_publ_author_name
'Kennedy, C. Rose'
'Lehnherr, Dan'
'Rajapaksa, Naomi S.'
'Ford, David D.'
'Park, Yongho'
'Jacobsen, Eric N.'

_publ_section_title
;
 Mechanism-Guided Development of a Highly Active Bis-thiourea Catalyst for
 Anion-Abstraction Catalysis.
;
_journal_issue 41
_journal_name_full 'Journal of the American Chemical Society'
_journal_page_first 13525
_journal_page_last 13528
_journal_paper_doi 10.1021/jacs.6b09205
_journal_volume 138
_journal_year 2016
_chemical_absolute_configuration ad
_chemical_formula_sum 'C48 H54 F12 N6 O2 S2'
_chemical_formula_weight 1039.09
_space_group_IT_number 144
_space_group_name_Hall 'P 31'
_space_group_name_H-M_alt 'P 31'
_symmetry_cell_setting hexagonal
_symmetry_space_group_name_Hall 'P 31'
_symmetry_space_group_name_H-M 'P 31'
_atom_sites_solution_hydrogens geom
_atom_sites_solution_primary direct
_atom_sites_solution_secondary difmap
_audit_creation_method SHELXL-97
_cell_angle_alpha 90.00
_cell_angle_beta 90.00
_cell_angle_gamma 120.00
_cell_formula_units_Z 3
_cell_length_a 11.8419(3)
_cell_length_b 11.8419(3)
_cell_length_c 31.7379(9)
_cell_measurement_reflns_used 9728
_cell_measurement_temperature 100(2)
_cell_measurement_theta_max 27.1
_cell_measurement_theta_min 2.36
_cell_volume 3854.35(18)
_computing_cell_refinement 'SAINT 7.46A (Bruker-AXS, 2009)'
_computing_data_collection 'APEX2 v2009.3.0 (Bruker-AXS, 2009)'
_computing_data_reduction 'SAINT 7.46A (Bruker-AXS, 2009)'
_computing_molecular_graphics 'Bruker SHELXTL (Sheldrick, 2008)'
_computing_publication_material 'Bruker SHELXTL (Sheldrick, 2008)'
_computing_structure_refinement 'SHELXL-97 (Sheldrick, 2008)'
_computing_structure_solution 'SHELXS-97 (Sheldrick, 2008)'
_diffrn_ambient_temperature 100(2)
_diffrn_measured_fraction_theta_full 0.999
_diffrn_measured_fraction_theta_max 0.999
_diffrn_measurement_device_type
;
Bruker D8 goniometer with CCD area detector  
;
_diffrn_measurement_method 'omega and phi scans'
_diffrn_radiation_monochromator graphite
_diffrn_radiation_source 'fine-focus sealed tube'
_diffrn_radiation_type MoK\a
_diffrn_radiation_wavelength 0.71073
_diffrn_reflns_av_R_equivalents 0.0662
_diffrn_reflns_av_sigmaI/netI 0.0444
_diffrn_reflns_limit_h_max 15
_diffrn_reflns_limit_h_min -15
_diffrn_reflns_limit_k_max 15
_diffrn_reflns_limit_k_min -15
_diffrn_reflns_limit_l_max 40
_diffrn_reflns_limit_l_min -40
_diffrn_reflns_number 56919
_diffrn_reflns_theta_full 27.14
_diffrn_reflns_theta_max 27.14
_diffrn_reflns_theta_min 1.92
_exptl_absorpt_coefficient_mu 0.191
_exptl_absorpt_correction_T_max 0.977
_exptl_absorpt_correction_T_min 0.966
_exptl_absorpt_correction_type multi-scan
_exptl_absorpt_process_details SADABS
_exptl_crystal_colour colorless
_exptl_crystal_density_diffrn 1.343
_exptl_crystal_density_method 'not measured'
_exptl_crystal_description block
_exptl_crystal_F_000 1620
_exptl_crystal_size_max 0.18
_exptl_crystal_size_mid 0.16
_exptl_crystal_size_min 0.12
_refine_diff_density_max 0.326
_refine_diff_density_min -0.218
_refine_diff_density_rms 0.045
_refine_ls_abs_structure_details 'Flack H D (1983), Acta Cryst. A39, 876-881'
_refine_ls_abs_structure_Flack 0.05(4)
_refine_ls_extinction_method none
_refine_ls_goodness_of_fit_ref 1.029
_refine_ls_hydrogen_treatment mixed
_refine_ls_matrix_type full
_refine_ls_number_parameters 691
_refine_ls_number_reflns 11367
_refine_ls_number_restraints 227
_refine_ls_restrained_S_all 1.054
_refine_ls_R_factor_all 0.0417
_refine_ls_R_factor_gt 0.0370
_refine_ls_shift/su_max 0.001
_refine_ls_shift/su_mean 0.000
_refine_ls_structure_factor_coef Fsqd
_refine_ls_weighting_details 'calc w=1/[\s^2^(Fo^2^)+(0.0456P)^2^+0.9053P] where P=(Fo^2^+2Fc^2^)/3'
_refine_ls_weighting_scheme calc
_refine_ls_wR_factor_gt 0.0898
_refine_ls_wR_factor_ref 0.0931
_reflns_number_gt 10487
_reflns_number_total 11367
_reflns_threshold_expression >2sigma(I)
_cod_data_source_file ja6b09205_si_002.cif
_cod_data_source_block DLH-223
_cod_depositor_comments
;
The following automatic conversions were performed:

data item '_symmetry_cell_setting' value 'HEXAGONAL' was changed to
'hexagonal' in accordance with the
/home/saulius/struct/COD-crude-data/automatic-downloads/DataCite-retrospective/ACS/depositions/lib/dictionaries/cif_core.dic
dictionary named 'cif_core.dic' version 2.4.2 last updated on
2011-04-26.

Automatic conversion script
Id: cif_fix_values 6909 2019-04-08 15:41:33Z antanas 
;
_cod_original_sg_symbol_Hall 'P3 1'
_cod_original_sg_symbol_H-M P3(1)
_cod_database_code 4131082

loop_
_symmetry_equiv_pos_as_xyz
'x, y, z'
'-y, x-y, z+1/3'
'-x+y, -x, z+2/3'

loop_
_atom_site_label
_atom_site_type_symbol
_atom_site_fract_x
_atom_site_fract_y
_atom_site_fract_z
_atom_site_U_iso_or_equiv
_atom_site_adp_type
_atom_site_occupancy
_atom_site_symmetry_multiplicity
_atom_site_calc_flag
_atom_site_refinement_flags
_atom_site_disorder_assembly
_atom_site_disorder_group
C1 C 0.2609(5) 0.8549(7) 0.67729(12) 0.0391(7) Uani 0.575(5) 1 d PGU A 1
H1 H 0.1974 0.8140 0.6558 0.047 Uiso 0.575(5) 1 calc PR A 1
C2 C 0.2242(4) 0.8768(5) 0.71668(14) 0.0465(10) Uani 0.575(5) 1 d PGU A 1
H2 H 0.1356 0.8509 0.7221 0.056 Uiso 0.575(5) 1 calc PR A 1
C3 C 0.3171(6) 0.9366(5) 0.74817(10) 0.0510(11) Uani 0.575(5) 1 d PGU A 1
H3 H 0.2920 0.9516 0.7751 0.061 Uiso 0.575(5) 1 calc PR A 1
C4 C 0.4467(5) 0.9745(5) 0.74027(11) 0.0485(9) Uani 0.575(5) 1 d PGU A 1
H4 H 0.5102 1.0154 0.7618 0.058 Uiso 0.575(5) 1 calc PR A 1
C5 C 0.4835(5) 0.9526(6) 0.70088(14) 0.0407(9) Uani 0.575(5) 1 d PGU A 1
H5 H 0.5721 0.9785 0.6955 0.049 Uiso 0.575(5) 1 calc PR A 1
C6 C 0.3905(6) 0.8928(8) 0.66939(11) 0.0323(6) Uani 0.575(5) 1 d PGDU A 1
C1B C 0.2829(6) 0.8719(9) 0.68902(19) 0.0391(7) Uani 0.425(5) 1 d PG A 2
H1B H 0.2048 0.8233 0.6733 0.047 Uiso 0.425(5) 1 calc PR A 2
C2B C 0.2775(6) 0.9070(6) 0.73044(19) 0.0465(10) Uani 0.425(5) 1 d PG A 2
H2B H 0.1957 0.8824 0.7431 0.056 Uiso 0.425(5) 1 calc PR A 2
C3B C 0.3918(7) 0.9782(6) 0.75337(13) 0.0510(11) Uani 0.425(5) 1 d PG A 2
H3B H 0.3881 1.0022 0.7817 0.061 Uiso 0.425(5) 1 calc PR A 2
C4B C 0.5116(6) 1.0143(7) 0.73488(18) 0.0485(9) Uani 0.425(5) 1 d PG A 2
H4B H 0.5897 1.0629 0.7506 0.058 Uiso 0.425(5) 1 calc PR A 2
C5B C 0.5170(6) 0.9792(9) 0.6935(2) 0.0407(9) Uani 0.425(5) 1 d PG A 2
H5B H 0.5988 1.0038 0.6808 0.049 Uiso 0.425(5) 1 calc PR A 2
C6B C 0.4027(8) 0.9080(10) 0.67052(15) 0.0323(6) Uani 0.425(5) 1 d PGD A 2
C7 C 0.4277(2) 0.8703(2) 0.62608(6) 0.0240(4) Uani 1 1 d D . .
H7A H 0.4956 0.9564 0.6146 0.029 Uiso 0.575(5) 1 calc PR A 1
H7B H 0.4960 0.9532 0.6129 0.029 Uiso 0.425(5) 1 calc PR A 2
C8 C 0.61104(19) 0.83123(19) 0.61779(6) 0.0198(4) Uani 1 1 d . . .
C9 C 0.6768(2) 0.7486(2) 0.62517(6) 0.0216(4) Uani 1 1 d . A .
H9 H 0.6079 0.6545 0.6241 0.026 Uiso 1 1 calc R . .
C10 C 0.73438(19) 0.70286(18) 0.55503(6) 0.0192(4) Uani 1 1 d . A .
C11 C 0.84866(18) 0.68703(19) 0.49113(6) 0.0186(4) Uani 1 1 d . A .
C12 C 0.92455(19) 0.76759(19) 0.45815(6) 0.0201(4) Uani 1 1 d . . .
H12 H 0.9624 0.8595 0.4602 0.024 Uiso 1 1 calc R . .
C13 C 0.94411(19) 0.7121(2) 0.42231(6) 0.0202(4) Uani 1 1 d . . .
C14 C 0.8880(2) 0.5781(2) 0.41826(6) 0.0224(4) Uani 1 1 d . B .
H14 H 0.9001 0.5407 0.3934 0.027 Uiso 1 1 calc R . .
C15 C 0.8139(2) 0.5003(2) 0.45135(7) 0.0248(4) Uani 1 1 d D . .
C16 C 0.7946(2) 0.5531(2) 0.48804(6) 0.0228(4) Uani 1 1 d . A .
H16 H 0.7450 0.4979 0.5106 0.027 Uiso 1 1 calc R . .
C17 C 0.3153(3) 0.8098(3) 0.59482(10) 0.0498(7) Uani 1 1 d . A .
H17A H 0.2466 0.7260 0.6058 0.075 Uiso 1 1 calc R . .
H17B H 0.3467 0.7960 0.5678 0.075 Uiso 1 1 calc R . .
H17C H 0.2803 0.8685 0.5907 0.075 Uiso 1 1 calc R . .
C18 C 0.4026(2) 0.6576(2) 0.64934(7) 0.0295(5) Uani 1 1 d . . .
H18A H 0.4044 0.6660 0.6801 0.044 Uiso 1 1 calc R A .
H18B H 0.4339 0.5980 0.6414 0.044 Uiso 1 1 calc R . .
H18C H 0.3131 0.6230 0.6392 0.044 Uiso 1 1 calc R . .
C19 C 0.7512(2) 0.7742(2) 0.66815(6) 0.0247(4) Uani 1 1 d . . .
C20 C 0.8134(3) 0.6877(3) 0.66928(8) 0.0364(5) Uani 1 1 d . A .
H20A H 0.7467 0.5972 0.6634 0.055 Uiso 1 1 calc R . .
H20B H 0.8509 0.6930 0.6972 0.055 Uiso 1 1 calc R . .
H20C H 0.8822 0.7176 0.6479 0.055 Uiso 1 1 calc R . .
C21 C 0.6556(2) 0.7346(2) 0.70510(7) 0.0311(5) Uani 1 1 d . A .
H21A H 0.6140 0.7883 0.7050 0.047 Uiso 1 1 calc R . .
H21B H 0.7028 0.7476 0.7316 0.047 Uiso 1 1 calc R . .
H21C H 0.5887 0.6425 0.7023 0.047 Uiso 1 1 calc R . .
C22 C 0.8560(2) 0.9158(2) 0.67338(7) 0.0299(5) Uani 1 1 d . A .
H22A H 0.9218 0.9396 0.6513 0.045 Uiso 1 1 calc R . .
H22B H 0.8973 0.9280 0.7010 0.045 Uiso 1 1 calc R . .
H22C H 0.8167 0.9713 0.6712 0.045 Uiso 1 1 calc R . .
C23 C 1.0213(2) 0.7976(2) 0.38611(6) 0.0257(4) Uani 1 1 d D . .
F1 F 1.08479(16) 0.74878(16) 0.36498(5) 0.0454(4) Uani 1 1 d D . .
F2 F 1.11081(15) 0.91685(14) 0.39833(4) 0.0441(4) Uani 1 1 d D . .
F3 F 0.94621(14) 0.81353(15) 0.35825(4) 0.0397(3) Uani 1 1 d D . .
C24 C 0.7548(4) 0.3543(3) 0.44932(12) 0.0289(8) Uani 0.842(12) 1 d PD B 1
F4 F 0.6243(4) 0.2950(3) 0.44577(12) 0.0405(6) Uani 0.842(12) 1 d PD B 1
F5 F 0.7773(3) 0.3031(3) 0.48381(13) 0.0419(6) Uani 0.842(12) 1 d PD B 1
F6 F 0.7976(5) 0.3166(2) 0.41610(11) 0.0470(10) Uani 0.842(12) 1 d PD B 1
C24B C 0.7274(19) 0.3575(16) 0.4429(6) 0.0289(8) Uani 0.158(12) 1 d PD B 2
F4B F 0.5984(18) 0.304(2) 0.4483(8) 0.0405(6) Uani 0.158(12) 1 d PD B 2
F5B F 0.767(2) 0.299(2) 0.4705(6) 0.0419(6) Uani 0.158(12) 1 d PD B 2
F6B F 0.747(2) 0.3182(13) 0.4060(5) 0.0470(10) Uani 0.158(12) 1 d PD B 2
N1 N 0.48709(17) 0.78605(16) 0.63040(5) 0.0221(3) Uani 1 1 d . A .
N2 N 0.76637(17) 0.77437(17) 0.59058(5) 0.0221(3) Uani 1 1 d . . .
N3 N 0.83723(17) 0.74806(17) 0.52768(5) 0.0217(3) Uani 1 1 d . . .
O1 O 0.67405(14) 0.93876(14) 0.60004(4) 0.0227(3) Uani 1 1 d . A .
S1 S 0.58489(5) 0.57650(5) 0.545680(17) 0.02555(11) Uani 1 1 d . . .
C31 C 1.3602(3) 0.1426(3) 0.60360(8) 0.0382(6) Uani 1 1 d . . .
H31 H 1.2732 0.1078 0.6134 0.046 Uiso 1 1 calc R . .
C32 C 1.4623(3) 0.2083(3) 0.63156(10) 0.0538(8) Uani 1 1 d . . .
H32 H 1.4452 0.2169 0.6603 0.065 Uiso 1 1 calc R . .
C33 C 1.5887(3) 0.2611(3) 0.61761(11) 0.0582(9) Uani 1 1 d . . .
H33 H 1.6594 0.3072 0.6365 0.070 Uiso 1 1 calc R . .
C34 C 1.6118(3) 0.2464(4) 0.57590(12) 0.0641(10) Uani 1 1 d . . .
H34 H 1.6990 0.2833 0.5661 0.077 Uiso 1 1 calc R . .
C35 C 1.5088(2) 0.1783(3) 0.54799(9) 0.0447(6) Uani 1 1 d . . .
H35 H 1.5261 0.1675 0.5195 0.054 Uiso 1 1 calc R . .
C36 C 1.3817(2) 0.1264(2) 0.56163(7) 0.0249(4) Uani 1 1 d . . .
C37 C 1.2648(2) 0.0499(2) 0.53300(6) 0.0232(4) Uani 1 1 d . . .
H37 H 1.2010 -0.0289 0.5492 0.028 Uiso 1 1 calc R . .
C38 C 1.08532(18) 0.09238(18) 0.54341(6) 0.0177(4) Uani 1 1 d . . .
C39 C 1.02301(17) 0.17890(18) 0.53950(6) 0.0176(4) Uani 1 1 d . . .
H39 H 1.0533 0.2293 0.5126 0.021 Uiso 1 1 calc R . .
C40 C 0.81629(18) 0.04190(18) 0.50160(6) 0.0169(4) Uani 1 1 d . . .
C41 C 0.58453(18) -0.08717(18) 0.47806(6) 0.0172(4) Uani 1 1 d . . .
C42 C 0.58719(18) -0.01870(19) 0.44186(6) 0.0186(4) Uani 1 1 d . C .
H42 H 0.6610 0.0639 0.4358 0.022 Uiso 1 1 calc R . .
C43 C 0.48077(19) -0.07273(19) 0.41486(6) 0.0197(4) Uani 1 1 d D . .
C44 C 0.37069(18) -0.1930(2) 0.42308(6) 0.0210(4) Uani 1 1 d . C .
H44 H 0.2982 -0.2286 0.4045 0.025 Uiso 1 1 calc R . .
C45 C 0.36988(18) -0.25887(18) 0.45909(6) 0.0208(4) Uani 1 1 d D . .
C46 C 0.47571(19) -0.20818(19) 0.48641(6) 0.0198(4) Uani 1 1 d . C .
H46 H 0.4738 -0.2560 0.5107 0.024 Uiso 1 1 calc R . .
C47 C 1.2934(3) 0.0006(3) 0.49226(8) 0.0392(6) Uani 1 1 d . . .
H47A H 1.3582 0.0749 0.4758 0.059 Uiso 1 1 calc R . .
H47B H 1.2129 -0.0471 0.4759 0.059 Uiso 1 1 calc R . .
H47C H 1.3275 -0.0575 0.4990 0.059 Uiso 1 1 calc R . .
C48 C 1.2702(2) 0.2400(2) 0.49637(7) 0.0297(5) Uani 1 1 d . . .
H48A H 1.3576 0.2981 0.5076 0.044 Uiso 1 1 calc R . .
H48B H 1.2223 0.2874 0.4942 0.044 Uiso 1 1 calc R . .
H48C H 1.2775 0.2093 0.4684 0.044 Uiso 1 1 calc R . .
C49 C 1.0589(2) 0.27735(19) 0.57673(6) 0.0217(4) Uani 1 1 d . . .
C50 C 0.9974(2) 0.3618(2) 0.56797(8) 0.0302(5) Uani 1 1 d . . .
H50A H 1.0254 0.4027 0.5402 0.045 Uiso 1 1 calc R . .
H50B H 1.0252 0.4295 0.5896 0.045 Uiso 1 1 calc R . .
H50C H 0.9022 0.3072 0.5684 0.045 Uiso 1 1 calc R . .
C51 C 1.2078(2) 0.3664(2) 0.57913(8) 0.0348(5) Uani 1 1 d . . .
H51A H 1.2490 0.3131 0.5830 0.052 Uiso 1 1 calc R . .
H51B H 1.2299 0.4264 0.6030 0.052 Uiso 1 1 calc R . .
H51C H 1.2395 0.4166 0.5530 0.052 Uiso 1 1 calc R . .
C52 C 1.0099(2) 0.2084(2) 0.61901(6) 0.0298(5) Uani 1 1 d . . .
H52A H 0.9154 0.1495 0.6176 0.045 Uiso 1 1 calc R . .
H52B H 1.0299 0.2734 0.6412 0.045 Uiso 1 1 calc R . .
H52C H 1.0531 0.1582 0.6254 0.045 Uiso 1 1 calc R . .
C53 C 0.4790(15) -0.0048(14) 0.3752(5) 0.0256(5) Uani 0.276(10) 1 d PDU C 1
F11 F 0.4384(11) 0.0791(13) 0.3843(5) 0.0392(8) Uani 0.276(10) 1 d PDU C 1
F12 F 0.3940(12) -0.0970(12) 0.3478(4) 0.0459(8) Uani 0.276(10) 1 d PDU C 1
F13 F 0.5960(8) 0.0588(10) 0.3585(3) 0.0392(9) Uani 0.276(10) 1 d PDU C 1
C53B C 0.4811(6) 0.0040(6) 0.37713(18) 0.0256(5) Uani 0.724(10) 1 d PD C 2
F11B F 0.4003(4) 0.0535(5) 0.38210(16) 0.0392(8) Uani 0.724(10) 1 d PD C 2
F12B F 0.4329(5) -0.0711(5) 0.34247(13) 0.0459(8) Uani 0.724(10) 1 d PD C 2
F13B F 0.5957(3) 0.1044(5) 0.36710(11) 0.0392(9) Uani 0.724(10) 1 d PD C 2
C54 C 0.2511(4) -0.3878(3) 0.46938(13) 0.0284(5) Uani 0.854(8) 1 d PDU C 1
F14 F 0.1561(3) -0.4244(3) 0.44066(9) 0.0504(7) Uani 0.854(8) 1 d PDU C 1
F15 F 0.1996(4) -0.3821(4) 0.50613(10) 0.0736(11) Uani 0.854(8) 1 d PDU C 1
F16 F 0.2762(2) -0.4838(2) 0.47206(15) 0.0590(9) Uani 0.854(8) 1 d PDU C 1
C54B C 0.2526(17) -0.3806(17) 0.4717(6) 0.0284(5) Uani 0.146(8) 1 d PD C 2
F14B F 0.1839(18) -0.4473(19) 0.4388(6) 0.0504(7) Uani 0.146(8) 1 d PD C 2
F15B F 0.171(2) -0.361(2) 0.4951(7) 0.0736(11) Uani 0.146(8) 1 d PD C 2
F16B F 0.2763(14) -0.4573(15) 0.4950(7) 0.0590(9) Uani 0.146(8) 1 d PD C 2
N4 N 1.20006(16) 0.12775(16) 0.52465(5) 0.0207(3) Uani 1 1 d . . .
N5 N 0.88228(16) 0.09470(17) 0.53752(5) 0.0198(3) Uani 1 1 d . . .
N6 N 0.68540(16) -0.03500(17) 0.50818(5) 0.0196(3) Uani 1 1 d . . .
O2 O 1.02782(13) -0.00919(13) 0.56488(4) 0.0213(3) Uani 1 1 d . . .
S2 S 0.88978(4) 0.06616(5) 0.454640(14) 0.01953(10) Uani 1 1 d . . .
H3A H 0.898(2) 0.823(2) 0.5344(7) 0.019(6) Uiso 1 1 d . . .
H2A H 0.842(3) 0.843(3) 0.5921(8) 0.025(6) Uiso 1 1 d . . .
H5A H 0.845(2) 0.069(2) 0.5575(8) 0.021(6) Uiso 1 1 d . . .
H6 H 0.662(3) -0.053(3) 0.5332(10) 0.035(7) Uiso 1 1 d . . .

loop_
_atom_site_aniso_label
_atom_site_aniso_U_11
_atom_site_aniso_U_22
_atom_site_aniso_U_33
_atom_site_aniso_U_23
_atom_site_aniso_U_13
_atom_site_aniso_U_12
C1 0.0596(18) 0.0380(19) 0.031(2) 0.0150(17) 0.0261(15) 0.0328(17)
C2 0.077(3) 0.042(2) 0.037(2) 0.0154(17) 0.0311(16) 0.043(2)
C3 0.097(3) 0.041(2) 0.0316(15) 0.0093(14) 0.025(2) 0.047(2)
C4 0.093(3) 0.047(2) 0.0234(14) 0.0017(15) 0.009(2) 0.049(2)
C5 0.075(2) 0.047(2) 0.0178(17) 0.0011(16) 0.0041(14) 0.043(2)
C6 0.0545(16) 0.0376(19) 0.0215(9) 0.0079(9) 0.0117(9) 0.0355(15)
C1B 0.0596(18) 0.0380(19) 0.031(2) 0.0150(17) 0.0261(15) 0.0328(17)
C2B 0.077(3) 0.042(2) 0.037(2) 0.0154(17) 0.0311(16) 0.043(2)
C3B 0.097(3) 0.041(2) 0.0316(15) 0.0093(14) 0.025(2) 0.047(2)
C4B 0.093(3) 0.047(2) 0.0234(14) 0.0017(15) 0.009(2) 0.049(2)
C5B 0.075(2) 0.047(2) 0.0178(17) 0.0011(16) 0.0041(14) 0.043(2)
C6B 0.0545(16) 0.0376(19) 0.0215(9) 0.0079(9) 0.0117(9) 0.0355(15)
C7 0.0266(10) 0.0320(11) 0.0146(9) 0.0042(8) 0.0042(8) 0.0154(9)
C8 0.0229(9) 0.0242(9) 0.0095(8) -0.0034(7) 0.0004(7) 0.0097(8)
C9 0.0247(10) 0.0234(9) 0.0143(9) 0.0000(7) 0.0062(7) 0.0102(8)
C10 0.0246(9) 0.0180(9) 0.0170(9) 0.0007(7) 0.0029(7) 0.0120(8)
C11 0.0214(9) 0.0233(9) 0.0130(8) -0.0020(7) 0.0011(7) 0.0127(8)
C12 0.0213(9) 0.0215(9) 0.0184(9) 0.0016(7) 0.0003(7) 0.0113(8)
C13 0.0200(9) 0.0295(10) 0.0134(8) 0.0019(7) 0.0015(7) 0.0143(8)
C14 0.0242(10) 0.0260(10) 0.0172(9) -0.0036(8) 0.0022(7) 0.0126(8)
C15 0.0278(10) 0.0227(10) 0.0233(10) -0.0030(8) 0.0061(8) 0.0122(8)
C16 0.0266(10) 0.0213(9) 0.0194(9) 0.0011(7) 0.0072(8) 0.0110(8)
C17 0.0516(17) 0.0517(16) 0.0464(16) 0.0005(13) -0.0209(13) 0.0261(14)
C18 0.0262(11) 0.0231(10) 0.0310(12) -0.0012(9) 0.0043(9) 0.0063(9)
C19 0.0304(11) 0.0301(11) 0.0161(9) 0.0028(8) 0.0016(8) 0.0170(9)
C20 0.0479(14) 0.0448(14) 0.0295(12) 0.0085(10) 0.0053(10) 0.0328(12)
C21 0.0369(12) 0.0393(12) 0.0172(10) 0.0051(9) 0.0041(9) 0.0190(10)
C22 0.0339(11) 0.0348(12) 0.0177(10) 0.0010(8) -0.0060(9) 0.0145(10)
C23 0.0273(10) 0.0356(11) 0.0158(9) 0.0033(8) 0.0022(8) 0.0169(9)
F1 0.0583(10) 0.0573(9) 0.0343(8) 0.0186(7) 0.0299(7) 0.0393(8)
F2 0.0422(8) 0.0388(8) 0.0238(7) 0.0053(6) 0.0076(6) -0.0003(6)
F3 0.0391(8) 0.0542(9) 0.0253(7) 0.0168(6) 0.0010(6) 0.0229(7)
C24 0.0367(18) 0.0260(11) 0.0256(16) -0.0038(11) 0.0083(13) 0.0168(12)
F4 0.0357(17) 0.0260(9) 0.0480(11) -0.0073(8) 0.0075(11) 0.0065(10)
F5 0.0665(12) 0.0272(8) 0.0363(18) 0.0039(13) 0.0032(14) 0.0266(8)
F6 0.064(2) 0.0279(8) 0.0449(13) -0.0077(8) 0.0251(14) 0.0202(11)
C24B 0.0367(18) 0.0260(11) 0.0256(16) -0.0038(11) 0.0083(13) 0.0168(12)
F4B 0.0357(17) 0.0260(9) 0.0480(11) -0.0073(8) 0.0075(11) 0.0065(10)
F5B 0.0665(12) 0.0272(8) 0.0363(18) 0.0039(13) 0.0032(14) 0.0266(8)
F6B 0.064(2) 0.0279(8) 0.0449(13) -0.0077(8) 0.0251(14) 0.0202(11)
N1 0.0224(8) 0.0229(8) 0.0180(8) -0.0003(6) 0.0048(6) 0.0092(7)
N2 0.0216(8) 0.0212(8) 0.0181(8) -0.0027(6) 0.0054(7) 0.0067(7)
N3 0.0236(9) 0.0169(8) 0.0198(8) -0.0038(6) 0.0055(7) 0.0065(7)
O1 0.0239(7) 0.0277(7) 0.0148(7) 0.0039(5) 0.0029(5) 0.0116(6)
S1 0.0218(2) 0.0254(2) 0.0234(2) -0.00459(19) 0.00370(19) 0.0072(2)
C31 0.0405(13) 0.0526(15) 0.0341(13) -0.0144(11) -0.0071(10) 0.0327(12)
C32 0.0649(19) 0.069(2) 0.0459(16) -0.0286(15) -0.0307(14) 0.0477(17)
C33 0.0497(17) 0.0477(17) 0.070(2) -0.0086(15) -0.0372(16) 0.0189(14)
C34 0.0213(12) 0.077(2) 0.074(2) 0.0278(18) -0.0079(13) 0.0092(14)
C35 0.0249(12) 0.0621(18) 0.0407(14) 0.0144(13) 0.0010(10) 0.0170(12)
C36 0.0247(10) 0.0268(10) 0.0261(10) 0.0005(8) -0.0037(8) 0.0151(9)
C37 0.0222(9) 0.0283(10) 0.0231(10) -0.0020(8) 0.0003(8) 0.0156(8)
C38 0.0175(9) 0.0189(9) 0.0142(8) -0.0049(7) -0.0039(7) 0.0071(7)
C39 0.0146(8) 0.0212(9) 0.0149(9) -0.0006(7) -0.0020(7) 0.0073(7)
C40 0.0189(9) 0.0184(9) 0.0135(8) 0.0007(7) -0.0016(7) 0.0095(7)
C41 0.0174(9) 0.0210(9) 0.0141(9) -0.0013(7) -0.0015(7) 0.0102(7)
C42 0.0195(9) 0.0193(9) 0.0167(9) -0.0005(7) -0.0009(7) 0.0096(7)
C43 0.0210(9) 0.0266(10) 0.0141(9) -0.0014(7) -0.0022(7) 0.0139(8)
C44 0.0178(9) 0.0256(10) 0.0186(9) -0.0066(8) -0.0044(7) 0.0101(8)
C45 0.0175(9) 0.0189(9) 0.0240(10) -0.0036(8) -0.0012(7) 0.0077(8)
C46 0.0211(9) 0.0222(9) 0.0165(9) 0.0011(7) -0.0004(7) 0.0111(8)
C47 0.0489(15) 0.0503(15) 0.0302(12) -0.0112(11) -0.0031(11) 0.0337(13)
C48 0.0232(10) 0.0309(11) 0.0341(12) 0.0094(9) 0.0083(9) 0.0129(9)
C49 0.0247(10) 0.0197(9) 0.0218(10) -0.0050(8) -0.0055(8) 0.0117(8)
C50 0.0349(12) 0.0271(11) 0.0353(12) 0.0007(9) -0.0018(9) 0.0205(10)
C51 0.0269(11) 0.0284(11) 0.0457(14) -0.0147(10) -0.0115(10) 0.0112(10)
C52 0.0473(13) 0.0308(11) 0.0151(9) -0.0073(8) -0.0076(9) 0.0224(10)
C53 0.0229(9) 0.0346(13) 0.0189(10) 0.0025(9) -0.0037(8) 0.0141(9)
F11 0.042(2) 0.0504(19) 0.0380(10) 0.0120(12) -0.0008(17) 0.0325(19)
F12 0.073(2) 0.0380(19) 0.0173(13) 0.0019(12) -0.0162(16) 0.0205(15)
F13 0.0284(7) 0.053(2) 0.0311(14) 0.0217(14) 0.0018(8) 0.0164(11)
C53B 0.0229(9) 0.0346(13) 0.0189(10) 0.0025(9) -0.0037(8) 0.0141(9)
F11B 0.042(2) 0.0504(19) 0.0380(10) 0.0120(12) -0.0008(17) 0.0325(19)
F12B 0.073(2) 0.0380(19) 0.0173(13) 0.0019(12) -0.0162(16) 0.0205(15)
F13B 0.0284(7) 0.053(2) 0.0311(14) 0.0217(14) 0.0018(8) 0.0164(11)
C54 0.0241(10) 0.0229(10) 0.0291(11) -0.0025(9) -0.0014(8) 0.0049(8)
F14 0.0262(13) 0.0386(13) 0.0598(11) 0.0057(9) -0.0185(9) -0.0037(7)
F15 0.0586(19) 0.0494(15) 0.0535(14) -0.0137(13) 0.0334(13) -0.0173(11)
F16 0.0381(9) 0.0230(10) 0.108(3) 0.0175(13) 0.0024(13) 0.0094(7)
C54B 0.0241(10) 0.0229(10) 0.0291(11) -0.0025(9) -0.0014(8) 0.0049(8)
F14B 0.0262(13) 0.0386(13) 0.0598(11) 0.0057(9) -0.0185(9) -0.0037(7)
F15B 0.0586(19) 0.0494(15) 0.0535(14) -0.0137(13) 0.0334(13) -0.0173(11)
F16B 0.0381(9) 0.0230(10) 0.108(3) 0.0175(13) 0.0024(13) 0.0094(7)
N4 0.0204(8) 0.0228(8) 0.0202(8) 0.0012(6) 0.0021(6) 0.0118(7)
N5 0.0169(8) 0.0294(9) 0.0094(8) 0.0005(7) 0.0008(6) 0.0089(7)
N6 0.0170(8) 0.0283(9) 0.0091(7) 0.0031(6) 0.0003(6) 0.0080(7)
O2 0.0227(7) 0.0191(6) 0.0194(7) 0.0003(5) 0.0032(5) 0.0084(6)
S2 0.0194(2) 0.0254(2) 0.0118(2) 0.00001(17) 0.00130(17) 0.00971(19)

loop_
_atom_type_symbol
_atom_type_description
_atom_type_scat_dispersion_real
_atom_type_scat_dispersion_imag
_atom_type_scat_source
C C 0.0033 0.0016 'International Tables Vol C Tables 4.2.6.8 and 6.1.1.4'
H H 0.0000 0.0000 'International Tables Vol C Tables 4.2.6.8 and 6.1.1.4'
F F 0.0171 0.0103 'International Tables Vol C Tables 4.2.6.8 and 6.1.1.4'
N N 0.0061 0.0033 'International Tables Vol C Tables 4.2.6.8 and 6.1.1.4'
O O 0.0106 0.0060 'International Tables Vol C Tables 4.2.6.8 and 6.1.1.4'
S S 0.1246 0.1234 'International Tables Vol C Tables 4.2.6.8 and 6.1.1.4'

loop_
_geom_angle_atom_site_label_1
_geom_angle_atom_site_label_2
_geom_angle_atom_site_label_3
_geom_angle
C2 C1 C6 120.0
C2 C1 H1 120.0
C6 C1 H1 120.0
C1 C2 C3 120.0
C1 C2 H2 120.0
C3 C2 H2 120.0
C4 C3 C2 120.0
C4 C3 H3 120.0
C2 C3 H3 120.0
C3 C4 C5 120.0
C3 C4 H4 120.0
C5 C4 H4 120.0
C6 C5 C4 120.0
C6 C5 H5 120.0
C4 C5 H5 120.0
C5 C6 C1 120.0
C5 C6 C7 121.3(3)
C1 C6 C7 118.7(3)
C2B C1B C6B 120.0
C2B C1B H1B 120.0
C6B C1B H1B 120.0
C1B C2B C3B 120.0
C1B C2B H2B 120.0
C3B C2B H2B 120.0
C2B C3B C4B 120.0
C2B C3B H3B 120.0
C4B C3B H3B 120.0
C3B C4B C5B 120.0
C3B C4B H4B 120.0
C5B C4B H4B 120.0
C6B C5B C4B 120.0
C6B C5B H5B 120.0
C4B C5B H5B 120.0
C5B C6B C1B 120.0
C5B C6B C7 112.4(5)
C1B C6B C7 127.4(5)
N1 C7 C6 108.2(3)
N1 C7 C17 109.91(19)
C6 C7 C17 114.4(3)
N1 C7 C6B 109.4(4)
C17 C7 C6B 118.7(4)
N1 C7 H7A 108.0
C6 C7 H7A 108.0
C17 C7 H7A 108.0
C6B C7 H7A 102.1
N1 C7 H7B 106.0
C6 C7 H7B 111.9
C17 C7 H7B 106.0
C6B C7 H7B 106.0
O1 C8 N1 121.21(18)
O1 C8 C9 118.91(17)
N1 C8 C9 119.88(17)
N2 C9 C8 107.46(16)
N2 C9 C19 109.69(17)
C8 C9 C19 114.96(16)
N2 C9 H9 108.2
C8 C9 H9 108.2
C19 C9 H9 108.2
N2 C10 N3 111.72(17)
N2 C10 S1 123.30(15)
N3 C10 S1 124.96(15)
C16 C11 C12 119.95(17)
C16 C11 N3 122.54(17)
C12 C11 N3 117.40(17)
C13 C12 C11 119.47(18)
C13 C12 H12 120.3
C11 C12 H12 120.3
C14 C13 C12 121.29(18)
C14 C13 C23 118.88(18)
C12 C13 C23 119.74(18)
C15 C14 C13 118.28(18)
C15 C14 H14 120.9
C13 C14 H14 120.9
C14 C15 C16 121.81(19)
C14 C15 C24B 117.6(7)
C16 C15 C24B 118.9(7)
C14 C15 C24 120.5(2)
C16 C15 C24 117.6(2)
C11 C16 C15 119.16(18)
C11 C16 H16 120.4
C15 C16 H16 120.4
C7 C17 H17A 109.5
C7 C17 H17B 109.5
H17A C17 H17B 109.5
C7 C17 H17C 109.5
H17A C17 H17C 109.5
H17B C17 H17C 109.5
N1 C18 H18A 109.5
N1 C18 H18B 109.5
H18A C18 H18B 109.5
N1 C18 H18C 109.5
H18A C18 H18C 109.5
H18B C18 H18C 109.5
C22 C19 C21 109.03(18)
C22 C19 C20 109.6(2)
C21 C19 C20 107.82(18)
C22 C19 C9 112.27(17)
C21 C19 C9 110.42(17)
C20 C19 C9 107.58(18)
C19 C20 H20A 109.5
C19 C20 H20B 109.5
H20A C20 H20B 109.5
C19 C20 H20C 109.5
H20A C20 H20C 109.5
H20B C20 H20C 109.5
C19 C21 H21A 109.5
C19 C21 H21B 109.5
H21A C21 H21B 109.5
C19 C21 H21C 109.5
H21A C21 H21C 109.5
H21B C21 H21C 109.5
C19 C22 H22A 109.5
C19 C22 H22B 109.5
H22A C22 H22B 109.5
C19 C22 H22C 109.5
H22A C22 H22C 109.5
H22B C22 H22C 109.5
F2 C23 F3 106.08(18)
F2 C23 F1 106.49(18)
F3 C23 F1 106.73(17)
F2 C23 C13 112.71(17)
F3 C23 C13 112.24(17)
F1 C23 C13 112.13(18)
F6 C24 F5 107.3(3)
F6 C24 F4 106.7(3)
F5 C24 F4 105.6(3)
F6 C24 C15 112.3(3)
F5 C24 C15 113.6(3)
F4 C24 C15 110.8(3)
F6B C24B F4B 107.9(14)
F6B C24B F5B 103.2(14)
F4B C24B F5B 106.6(16)
F6B C24B C15 114.5(14)
F4B C24B C15 118.8(16)
F5B C24B C15 104.4(15)
C8 N1 C18 125.16(18)
C8 N1 C7 119.54(17)
C18 N1 C7 115.29(16)
C10 N2 C9 123.80(18)
C10 N2 H2A 118.4(17)
C9 N2 H2A 117.5(17)
C10 N3 C11 128.09(17)
C10 N3 H3A 112.2(16)
C11 N3 H3A 119.7(16)
C32 C31 C36 121.7(3)
C32 C31 H31 119.2
C36 C31 H31 119.2
C33 C32 C31 119.7(3)
C33 C32 H32 120.1
C31 C32 H32 120.1
C32 C33 C34 119.4(3)
C32 C33 H33 120.3
C34 C33 H33 120.3
C33 C34 C35 120.8(3)
C33 C34 H34 119.6
C35 C34 H34 119.6
C36 C35 C34 120.2(3)
C36 C35 H35 119.9
C34 C35 H35 119.9
C35 C36 C31 118.3(2)
C35 C36 C37 122.9(2)
C31 C36 C37 118.8(2)
N4 C37 C36 109.56(16)
N4 C37 C47 111.58(18)
C36 C37 C47 115.15(18)
N4 C37 H37 106.7
C36 C37 H37 106.7
C47 C37 H37 106.7
O2 C38 N4 121.46(17)
O2 C38 C39 118.30(17)
N4 C38 C39 120.23(16)
N5 C39 C38 108.29(15)
N5 C39 C49 109.59(15)
C38 C39 C49 113.20(15)
N5 C39 H39 108.6
C38 C39 H39 108.6
C49 C39 H39 108.6
N5 C40 N6 112.46(16)
N5 C40 S2 122.83(14)
N6 C40 S2 124.70(14)
C46 C41 C42 119.64(17)
C46 C41 N6 117.89(17)
C42 C41 N6 122.37(17)
C43 C42 C41 119.24(18)
C43 C42 H42 120.4
C41 C42 H42 120.4
C42 C43 C44 121.72(18)
C42 C43 C53 121.6(6)
C44 C43 C53 116.7(6)
C42 C43 C53B 119.1(3)
C44 C43 C53B 119.1(3)
C45 C44 C43 118.12(17)
C45 C44 H44 120.9
C43 C44 H44 120.9
C44 C45 C46 121.49(18)
C44 C45 C54B 121.0(8)
C46 C45 C54B 117.3(8)
C44 C45 C54 119.4(2)
C46 C45 C54 119.1(2)
C45 C46 C41 119.77(18)
C45 C46 H46 120.1
C41 C46 H46 120.1
C37 C47 H47A 109.5
C37 C47 H47B 109.5
H47A C47 H47B 109.5
C37 C47 H47C 109.5
H47A C47 H47C 109.5
H47B C47 H47C 109.5
N4 C48 H48A 109.5
N4 C48 H48B 109.5
H48A C48 H48B 109.5
N4 C48 H48C 109.5
H48A C48 H48C 109.5
H48B C48 H48C 109.5
C52 C49 C50 109.39(18)
C52 C49 C51 108.77(18)
C50 C49 C51 108.55(18)
C52 C49 C39 112.16(16)
C50 C49 C39 108.04(16)
C51 C49 C39 109.87(17)
C49 C50 H50A 109.5
C49 C50 H50B 109.5
H50A C50 H50B 109.5
C49 C50 H50C 109.5
H50A C50 H50C 109.5
H50B C50 H50C 109.5
C49 C51 H51A 109.5
C49 C51 H51B 109.5
H51A C51 H51B 109.5
C49 C51 H51C 109.5
H51A C51 H51C 109.5
H51B C51 H51C 109.5
C49 C52 H52A 109.5
C49 C52 H52B 109.5
H52A C52 H52B 109.5
C49 C52 H52C 109.5
H52A C52 H52C 109.5
H52B C52 H52C 109.5
F13 C53 F11 109.3(11)
F13 C53 F12 110.2(11)
F11 C53 F12 109.7(14)
F13 C53 C43 110.7(11)
F11 C53 C43 108.9(12)
F12 C53 C43 108.0(11)
F13B C53B F12B 107.6(4)
F13B C53B F11B 105.6(4)
F12B C53B F11B 102.9(5)
F13B C53B C43 115.3(4)
F12B C53B C43 112.2(4)
F11B C53B C43 112.3(5)
F16 C54 F15 107.1(3)
F16 C54 F14 106.3(3)
F15 C54 F14 106.3(3)
F16 C54 C45 113.0(3)
F15 C54 C45 111.0(3)
F14 C54 C45 112.8(3)
F16B C54B F14B 108.4(16)
F16B C54B F15B 103.7(16)
F14B C54B F15B 105.3(16)
F16B C54B C45 114.2(14)
F14B C54B C45 111.6(15)
F15B C54B C45 113.0(17)
C38 N4 C48 125.36(17)
C38 N4 C37 118.79(16)
C48 N4 C37 115.85(16)
C40 N5 C39 123.72(17)
C40 N5 H5A 116.2(19)
C39 N5 H5A 119.3(19)
C40 N6 C41 128.29(16)
C40 N6 H6 116.2(19)
C41 N6 H6 115.5(19)

loop_
_geom_bond_atom_site_label_1
_geom_bond_atom_site_label_2
_geom_bond_distance
C1 C2 1.3900
C1 C6 1.3900
C1 H1 0.9500
C2 C3 1.3900
C2 H2 0.9500
C3 C4 1.3900
C3 H3 0.9500
C4 C5 1.3900
C4 H4 0.9500
C5 C6 1.3900
C5 H5 0.9500
C6 C7 1.507(3)
C1B C2B 1.3900
C1B C6B 1.3900
C1B H1B 0.9500
C2B C3B 1.3900
C2B H2B 0.9500
C3B C4B 1.3900
C3B H3B 0.9500
C4B C5B 1.3900
C4B H4B 0.9500
C5B C6B 1.3900
C5B H5B 0.9500
C6B C7 1.552(5)
C7 N1 1.486(3)
C7 C17 1.522(3)
C7 H7A 1.0000
C7 H7B 1.0000
C8 O1 1.243(2)
C8 N1 1.348(3)
C8 C9 1.543(3)
C9 N2 1.449(2)
C9 C19 1.569(3)
C9 H9 1.0000
C10 N2 1.346(3)
C10 N3 1.368(3)
C10 S1 1.677(2)
C11 C16 1.386(3)
C11 C12 1.399(3)
C11 N3 1.409(2)
C12 C13 1.390(3)
C12 H12 0.9500
C13 C14 1.386(3)
C13 C23 1.502(3)
C14 C15 1.383(3)
C14 H14 0.9500
C15 C16 1.393(3)
C15 C24B 1.499(16)
C15 C24 1.508(4)
C16 H16 0.9500
C17 H17A 0.9800
C17 H17B 0.9800
C17 H17C 0.9800
C18 N1 1.468(3)
C18 H18A 0.9800
C18 H18B 0.9800
C18 H18C 0.9800
C19 C22 1.516(3)
C19 C21 1.532(3)
C19 C20 1.532(3)
C20 H20A 0.9800
C20 H20B 0.9800
C20 H20C 0.9800
C21 H21A 0.9800
C21 H21B 0.9800
C21 H21C 0.9800
C22 H22A 0.9800
C22 H22B 0.9800
C22 H22C 0.9800
C23 F2 1.331(3)
C23 F3 1.333(2)
C23 F1 1.336(2)
C24 F6 1.339(3)
C24 F5 1.341(4)
C24 F4 1.345(4)
C24B F6B 1.323(14)
C24B F4B 1.341(14)
C24B F5B 1.342(14)
N2 H2A 0.86(3)
N3 H3A 0.85(3)
C31 C32 1.383(4)
C31 C36 1.387(3)
C31 H31 0.9500
C32 C33 1.375(5)
C32 H32 0.9500
C33 C34 1.380(5)
C33 H33 0.9500
C34 C35 1.392(4)
C34 H34 0.9500
C35 C36 1.381(3)
C35 H35 0.9500
C36 C37 1.519(3)
C37 N4 1.488(3)
C37 C47 1.524(3)
C37 H37 1.0000
C38 O2 1.247(2)
C38 N4 1.344(3)
C38 C39 1.538(3)
C39 N5 1.454(2)
C39 C49 1.562(3)
C39 H39 1.0000
C40 N5 1.346(2)
C40 N6 1.365(2)
C40 S2 1.6768(19)
C41 C46 1.392(3)
C41 C42 1.398(3)
C41 N6 1.409(2)
C42 C43 1.388(3)
C42 H42 0.9500
C43 C44 1.392(3)
C43 C53 1.500(14)
C43 C53B 1.502(6)
C44 C45 1.381(3)
C44 H44 0.9500
C45 C46 1.390(3)
C45 C54B 1.472(16)
C45 C54 1.506(4)
C46 H46 0.9500
C47 H47A 0.9800
C47 H47B 0.9800
C47 H47C 0.9800
C48 N4 1.469(3)
C48 H48A 0.9800
C48 H48B 0.9800
C48 H48C 0.9800
C49 C52 1.526(3)
C49 C50 1.528(3)
C49 C51 1.539(3)
C50 H50A 0.9800
C50 H50B 0.9800
C50 H50C 0.9800
C51 H51A 0.9800
C51 H51B 0.9800
C51 H51C 0.9800
C52 H52A 0.9800
C52 H52B 0.9800
C52 H52C 0.9800
C53 F13 1.314(13)
C53 F11 1.334(13)
C53 F12 1.364(13)
C53B F13B 1.320(6)
C53B F12B 1.349(6)
C53B F11B 1.358(6)
C54 F16 1.314(4)
C54 F15 1.333(4)
C54 F14 1.340(4)
C54B F16B 1.306(15)
C54B F14B 1.317(15)
C54B F15B 1.329(15)
N5 H5A 0.75(3)
N6 H6 0.83(3)

loop_
_geom_hbond_atom_site_label_D
_geom_hbond_atom_site_label_H
_geom_hbond_atom_site_label_A
_geom_hbond_distance_DH
_geom_hbond_distance_HA
_geom_hbond_distance_DA
_geom_hbond_angle_DHA
_geom_hbond_site_symmetry_A
N2 H2A O2 0.86(3) 2.19(3) 2.981(2) 153(2) 1_565
N3 H3A O2 0.85(3) 2.05(3) 2.875(2) 166(2) 1_565
N5 H5A O1 0.75(3) 2.27(3) 2.979(2) 158(2) 1_545
N6 H6 O1 0.83(3) 2.13(3) 2.928(2) 160(3) 1_545

loop_
_geom_torsion_atom_site_label_1
_geom_torsion_atom_site_label_2
_geom_torsion_atom_site_label_3
_geom_torsion_atom_site_label_4
_geom_torsion
C6 C1 C2 C3 0.0
C1 C2 C3 C4 0.0
C2 C3 C4 C5 0.0
C3 C4 C5 C6 0.0
C4 C5 C6 C1 0.0
C4 C5 C6 C7 178.7(6)
C2 C1 C6 C5 0.0
C2 C1 C6 C7 -178.7(6)
C6B C1B C2B C3B 0.0
C1B C2B C3B C4B 0.0
C2B C3B C4B C5B 0.0
C3B C4B C5B C6B 0.0
C4B C5B C6B C1B 0.0
C4B C5B C6B C7 -176.2(8)
C2B C1B C6B C5B 0.0
C2B C1B C6B C7 175.6(9)
C5 C6 C7 N1 60.0(5)
C1 C6 C7 N1 -121.3(3)
C5 C6 C7 C17 -177.1(3)
C1 C6 C7 C17 1.6(5)
C5 C6 C7 C6B -42(6)
C1 C6 C7 C6B 137(6)
C5B C6B C7 N1 61.8(5)
C1B C6B C7 N1 -114.1(5)
C5B C6B C7 C6 142(6)
C1B C6B C7 C6 -34(6)
C5B C6B C7 C17 -171.1(3)
C1B C6B C7 C17 13.1(8)
O1 C8 C9 N2 -32.4(2)
N1 C8 C9 N2 147.38(18)
O1 C8 C9 C19 90.0(2)
N1 C8 C9 C19 -90.2(2)
C16 C11 C12 C13 0.5(3)
N3 C11 C12 C13 176.76(18)
C11 C12 C13 C14 1.1(3)
C11 C12 C13 C23 177.73(17)
C12 C13 C14 C15 -1.5(3)
C23 C13 C14 C15 -178.10(19)
C13 C14 C15 C16 0.2(3)
C13 C14 C15 C24B 165.1(10)
C13 C14 C15 C24 -177.7(3)
C12 C11 C16 C15 -1.8(3)
N3 C11 C16 C15 -177.84(19)
C14 C15 C16 C11 1.5(3)
C24B C15 C16 C11 -163.3(10)
C24 C15 C16 C11 179.4(3)
N2 C9 C19 C22 63.7(2)
C8 C9 C19 C22 -57.5(2)
N2 C9 C19 C21 -174.39(17)
C8 C9 C19 C21 64.4(2)
N2 C9 C19 C20 -57.0(2)
C8 C9 C19 C20 -178.17(18)
C14 C13 C23 F2 -154.15(19)
C12 C13 C23 F2 29.2(3)
C14 C13 C23 F3 86.1(2)
C12 C13 C23 F3 -90.5(2)
C14 C13 C23 F1 -34.0(3)
C12 C13 C23 F1 149.33(19)
C14 C15 C24 F6 8.6(4)
C16 C15 C24 F6 -169.3(2)
C24B C15 C24 F6 92(3)
C14 C15 C24 F5 130.7(3)
C16 C15 C24 F5 -47.3(4)
C24B C15 C24 F5 -146(3)
C14 C15 C24 F4 -110.7(3)
C16 C15 C24 F4 71.4(4)
C24B C15 C24 F4 -27(3)
C14 C15 C24B F6B 10.0(18)
C16 C15 C24B F6B 175.5(12)
C24 C15 C24B F6B -95(3)
C14 C15 C24B F4B -119.4(16)
C16 C15 C24B F4B 46(2)
C24 C15 C24B F4B 136(4)
C14 C15 C24B F5B 122.0(12)
C16 C15 C24B F5B -72.5(15)
C24 C15 C24B F5B 17(2)
O1 C8 N1 C18 176.28(18)
C9 C8 N1 C18 -3.5(3)
O1 C8 N1 C7 -4.8(3)
C9 C8 N1 C7 175.47(16)
C6 C7 N1 C8 -119.2(3)
C17 C7 N1 C8 115.2(2)
C6B C7 N1 C8 -112.9(4)
C6 C7 N1 C18 59.8(3)
C17 C7 N1 C18 -65.8(2)
C6B C7 N1 C18 66.1(4)
N3 C10 N2 C9 -179.78(18)
S1 C10 N2 C9 1.6(3)
C8 C9 N2 C10 -92.3(2)
C19 C9 N2 C10 142.05(19)
N2 C10 N3 C11 168.12(19)
S1 C10 N3 C11 -13.3(3)
C16 C11 N3 C10 -34.6(3)
C12 C11 N3 C10 149.3(2)
C36 C31 C32 C33 1.1(4)
C31 C32 C33 C34 -0.7(5)
C32 C33 C34 C35 -0.4(5)
C33 C34 C35 C36 1.2(5)
C34 C35 C36 C31 -0.9(4)
C34 C35 C36 C37 -179.4(3)
C32 C31 C36 C35 -0.3(4)
C32 C31 C36 C37 178.3(2)
C35 C36 C37 N4 -110.1(2)
C31 C36 C37 N4 71.4(2)
C35 C36 C37 C47 16.7(3)
C31 C36 C37 C47 -161.8(2)
O2 C38 C39 N5 -36.5(2)
N4 C38 C39 N5 144.77(17)
O2 C38 C39 C49 85.3(2)
N4 C38 C39 C49 -93.5(2)
C46 C41 C42 C43 0.1(3)
N6 C41 C42 C43 -176.03(18)
C41 C42 C43 C44 0.6(3)
C41 C42 C43 C53 -179.0(7)
C41 C42 C43 C53B 177.0(3)
C42 C43 C44 C45 -0.4(3)
C53 C43 C44 C45 179.2(7)
C53B C43 C44 C45 -176.8(3)
C43 C44 C45 C46 -0.5(3)
C43 C44 C45 C54B 174.5(10)
C43 C44 C45 C54 178.7(2)
C44 C45 C46 C41 1.3(3)
C54B C45 C46 C41 -174.0(10)
C54 C45 C46 C41 -177.9(2)
C42 C41 C46 C45 -1.1(3)
N6 C41 C46 C45 175.28(17)
N5 C39 C49 C52 58.7(2)
C38 C39 C49 C52 -62.3(2)
N5 C39 C49 C50 -62.0(2)
C38 C39 C49 C50 177.02(17)
N5 C39 C49 C51 179.75(17)
C38 C39 C49 C51 58.8(2)
C42 C43 C53 F13 34.8(14)
C44 C43 C53 F13 -144.8(9)
C53B C43 C53 F13 90(11)
C42 C43 C53 F11 -85.4(11)
C44 C43 C53 F11 95.0(11)
C53B C43 C53 F11 -30(10)
C42 C43 C53 F12 155.5(9)
C44 C43 C53 F12 -24.1(13)
C53B C43 C53 F12 -149(11)
C42 C43 C53B F13B 15.3(6)
C44 C43 C53B F13B -168.3(4)
C53 C43 C53B F13B -111(11)
C42 C43 C53B F12B 139.0(4)
C44 C43 C53B F12B -44.5(6)
C53 C43 C53B F12B 12(10)
C42 C43 C53B F11B -105.7(5)
C44 C43 C53B F11B 70.8(5)
C53 C43 C53B F11B 128(11)
C44 C45 C54 F16 120.8(3)
C46 C45 C54 F16 -60.0(4)
C54B C45 C54 F16 -124(14)
C44 C45 C54 F15 -119.0(4)
C46 C45 C54 F15 60.2(4)
C54B C45 C54 F15 -4(13)
C44 C45 C54 F14 0.2(5)
C46 C45 C54 F14 179.4(3)
C54B C45 C54 F14 116(14)
C44 C45 C54B F16B 154.7(14)
C46 C45 C54B F16B -30(2)
C54 C45 C54B F16B 88(14)
C44 C45 C54B F14B 31.4(19)
C46 C45 C54B F14B -153.4(13)
C54 C45 C54B F14B -35(12)
C44 C45 C54B F15B -87.1(19)
C46 C45 C54B F15B 88.2(17)
C54 C45 C54B F15B -154(14)
O2 C38 N4 C48 175.34(19)
C39 C38 N4 C48 -5.9(3)
O2 C38 N4 C37 -5.5(3)
C39 C38 N4 C37 173.21(16)
C36 C37 N4 C38 -106.7(2)
C47 C37 N4 C38 124.6(2)
C36 C37 N4 C48 72.5(2)
C47 C37 N4 C48 -56.2(2)
N6 C40 N5 C39 179.05(17)
S2 C40 N5 C39 0.7(3)
C38 C39 N5 C40 -86.0(2)
C49 C39 N5 C40 150.07(18)
N5 C40 N6 C41 168.03(18)
S2 C40 N6 C41 -13.6(3)
C46 C41 N6 C40 147.3(2)
C42 C41 N6 C40 -36.5(3)
